data_4085978
loop_
_publ_author_name
'Ylijoki, Kai E. O.'
'Kirk, Andrew D.'
'B\"ocklein, Sebastian'
'Witherell, Ross D.'
'Stryker, Jeffrey M.'

_publ_section_title
;
 Cobalt-Mediated \h5-Pentadienyl/Alkyne [5 + 2] Cycloaddition Reactions:
 Substitution Effects, Bicyclic Synthesis, and Photochemical
 \h4-Cycloheptadiene Demetalation
;
_journal_issue 13
_journal_name_full Organometallics
_journal_page_first 3335
_journal_paper_doi 10.1021/acs.organomet.5b00346
_journal_volume 34
_journal_year 2015
_chemical_absolute_configuration ad
_chemical_formula_moiety 'C21 H30 Co O, B F4'
_chemical_formula_sum 'C21 H30 B Co F4 O'
_chemical_formula_weight 444.19
_chemical_name_systematic
; 
 ? 
;
_space_group_IT_number 19
_symmetry_cell_setting orthorhombic
_symmetry_space_group_name_Hall 'P 2ac 2ab'
_symmetry_space_group_name_H-M 'P 21 21 21'
_atom_sites_solution_hydrogens geom
_atom_sites_solution_primary direct
_atom_sites_solution_secondary difmap
_audit_creation_method SHELXL-97
_cell_angle_alpha 90.00
_cell_angle_beta 90.00
_cell_angle_gamma 90.00
_cell_formula_units_Z 4
_cell_length_a 7.6504(4)
_cell_length_b 15.5039(7)
_cell_length_c 17.5002(8)
_cell_measurement_reflns_used 9992
_cell_measurement_temperature 173(2)
_cell_measurement_theta_max 28.29
_cell_measurement_theta_min 2.63
_cell_volume 2075.72(17)
_computing_cell_refinement 'Bruker SAINT'
_computing_data_collection 'Bruker APEX2'
_computing_data_reduction 'Bruker SAINT'
_computing_molecular_graphics 'Bruker SHELXTL'
_computing_publication_material 'Bruker SHELXTL'
_computing_structure_refinement 'SHELXL-97 (Sheldrick, 2008)'
_computing_structure_solution 'SIR-97 (Altomare et al, 1999)'
_diffrn_ambient_temperature 173(2)
_diffrn_measured_fraction_theta_full 1.000
_diffrn_measured_fraction_theta_max 1.000
_diffrn_measurement_device_type 'Bruker APEX-II CCD'
_diffrn_measurement_method '\w scans'
_diffrn_radiation_monochromator graphite
_diffrn_radiation_source 'fine-focus sealed tube'
_diffrn_radiation_type MoK\a
_diffrn_radiation_wavelength 0.71073
_diffrn_reflns_av_R_equivalents 0.0192
_diffrn_reflns_av_sigmaI/netI 0.0157
_diffrn_reflns_limit_h_max 9
_diffrn_reflns_limit_h_min -9
_diffrn_reflns_limit_k_max 20
_diffrn_reflns_limit_k_min -20
_diffrn_reflns_limit_l_max 22
_diffrn_reflns_limit_l_min -22
_diffrn_reflns_number 18108
_diffrn_reflns_theta_full 27.50
_diffrn_reflns_theta_max 27.50
_diffrn_reflns_theta_min 1.75
_exptl_absorpt_coefficient_mu 0.870
_exptl_absorpt_correction_T_max 0.8591
_exptl_absorpt_correction_T_min 0.6305
_exptl_absorpt_correction_type multi-scan
_exptl_absorpt_process_details 'SADABS (Sheldrick, 2008)'
_exptl_crystal_colour orange
_exptl_crystal_density_diffrn 1.421
_exptl_crystal_density_method 'not measured'
_exptl_crystal_description block
_exptl_crystal_F_000 928
_exptl_crystal_size_max 0.58
_exptl_crystal_size_mid 0.22
_exptl_crystal_size_min 0.18
_refine_diff_density_max 0.668
_refine_diff_density_min -0.353
_refine_diff_density_rms 0.058
_refine_ls_abs_structure_details 'Flack H D (1983), Acta Cryst. A39, 876-881. 2046 Friedel pairs'
_refine_ls_abs_structure_Flack 0.491(16)
_refine_ls_extinction_method none
_refine_ls_goodness_of_fit_ref 1.115
_refine_ls_hydrogen_treatment constr
_refine_ls_matrix_type full
_refine_ls_number_parameters 260
_refine_ls_number_reflns 4763
_refine_ls_number_restraints 0
_refine_ls_restrained_S_all 1.115
_refine_ls_R_factor_all 0.0370
_refine_ls_R_factor_gt 0.0361
_refine_ls_shift/su_max 0.002
_refine_ls_shift/su_mean 0.000
_refine_ls_structure_factor_coef Fsqd
_refine_ls_weighting_details 'calc w=1/[\s^2^(Fo^2^)+(0.0507P)^2^+1.0999P] where P=(Fo^2^+2Fc^2^)/3'
_refine_ls_weighting_scheme calc
_refine_ls_wR_factor_gt 0.0955
_refine_ls_wR_factor_ref 0.0961
_reflns_number_gt 4642
_reflns_number_total 4763
_reflns_threshold_expression I>2\s(I)
_cod_data_source_file om5b00346_si_002.cif
_cod_data_source_block 32
_cod_depositor_comments
;
The following automatic conversions were performed:

'_symmetry_cell_setting' value 'Orthorhombic' changed to
'orthorhombic' according to
/usr/data/users/saulius/crontab/automatic-downloads/rss-feeds/ACS/lib/dictionaries/cif_core.dic
dictionary named 'cif_core.dic' version 2.4.2 from 2011-04-26.

Automatic conversion script
Id: cif_fix_values 3271 2015-04-21 07:52:19Z andrius 

 Adding full bibliography for 4085970--4085979.cif.
;
_cod_original_sg_symbol_H-M P2(1)2(1)2(1)
_cod_database_code 4085978

loop_
_symmetry_equiv_pos_as_xyz
'x, y, z'
'-x+1/2, -y, z+1/2'
'-x, y+1/2, -z+1/2'
'x+1/2, -y+1/2, -z'

loop_
_atom_site_label
_atom_site_type_symbol
_atom_site_fract_x
_atom_site_fract_y
_atom_site_fract_z
_atom_site_U_iso_or_equiv
_atom_site_adp_type
_atom_site_occupancy
_atom_site_symmetry_multiplicity
_atom_site_calc_flag
_atom_site_refinement_flags
Co Co 0.12425(4) 0.436427(19) 0.365621(17) 0.02610(9) Uani 1 1 d .
O O 0.2374(4) 0.85763(16) 0.45305(15) 0.0629(7) Uani 1 1 d .
C1 C 0.3224(3) 0.58177(17) 0.44379(16) 0.0348(6) Uani 1 1 d .
H1 H 0.4515 0.5721 0.4464 0.042 Uiso 1 1 calc R
C2 C 0.2607(3) 0.55534(16) 0.36562(15) 0.0336(5) Uani 1 1 d .
H2 H 0.2036 0.6023 0.3354 0.040 Uiso 1 1 calc R
C3 C 0.3425(3) 0.49081(16) 0.32125(15) 0.0311(5) Uani 1 1 d .
H3 H 0.3535 0.4984 0.2647 0.037 Uiso 1 1 calc R
C4 C 0.3870(3) 0.41101(16) 0.35515(15) 0.0347(5) Uani 1 1 d .
H4 H 0.4201 0.3634 0.3194 0.042 Uiso 1 1 calc R
C5 C 0.3232(3) 0.38580(18) 0.42814(16) 0.0353(6) Uani 1 1 d .
H5 H 0.3159 0.3220 0.4359 0.042 Uiso 1 1 calc R
C6 C 0.2164(3) 0.43450(19) 0.47774(14) 0.0336(5) Uani 1 1 d .
H6 H 0.1438 0.3981 0.5126 0.040 Uiso 1 1 calc R
C7 C 0.2351(4) 0.5243(2) 0.50433(16) 0.0436(7) Uani 1 1 d .
H7A H 0.3061 0.5252 0.5516 0.052 Uiso 1 1 calc R
H7B H 0.1182 0.5479 0.5167 0.052 Uiso 1 1 calc R
C8 C 0.2875(4) 0.67747(19) 0.45878(17) 0.0401(6) Uani 1 1 d .
H8A H 0.1624 0.6898 0.4494 0.048 Uiso 1 1 calc R
H8B H 0.3125 0.6904 0.5131 0.048 Uiso 1 1 calc R
C9 C 0.3982(4) 0.73572(17) 0.40849(16) 0.0392(6) Uani 1 1 d .
H9A H 0.5214 0.7313 0.4253 0.047 Uiso 1 1 calc R
H9B H 0.3920 0.7142 0.3553 0.047 Uiso 1 1 calc R
C10 C 0.3456(4) 0.82955(19) 0.40908(16) 0.0420(6) Uani 1 1 d .
C11 C 0.4322(5) 0.8854(2) 0.3500(2) 0.0530(8) Uani 1 1 d .
H11A H 0.4095 0.9462 0.3616 0.064 Uiso 1 1 calc R
H11B H 0.3851 0.8715 0.2994 0.064 Uiso 1 1 calc R
H11C H 0.5585 0.8749 0.3505 0.064 Uiso 1 1 calc R
C20 C -0.0467(3) 0.44938(18) 0.27566(15) 0.0340(5) Uani 1 1 d .
C21 C -0.0077(4) 0.36016(18) 0.28589(16) 0.0375(6) Uani 1 1 d .
C22 C -0.0528(4) 0.33693(16) 0.36176(18) 0.0367(5) Uani 1 1 d .
C23 C -0.1293(4) 0.41138(17) 0.39854(15) 0.0350(5) Uani 1 1 d .
C24 C -0.1234(4) 0.48055(17) 0.34553(14) 0.0330(5) Uani 1 1 d .
C25 C -0.0244(4) 0.5016(2) 0.20445(17) 0.0464(7) Uani 1 1 d .
H25A H -0.1371 0.5266 0.1897 0.056 Uiso 1 1 calc R
H25B H 0.0184 0.4644 0.1632 0.056 Uiso 1 1 calc R
H25C H 0.0601 0.5479 0.2138 0.056 Uiso 1 1 calc R
C26 C 0.0657(5) 0.2998(2) 0.2271(2) 0.0566(9) Uani 1 1 d .
H26A H -0.0302 0.2730 0.1986 0.068 Uiso 1 1 calc R
H26B H 0.1346 0.2549 0.2526 0.068 Uiso 1 1 calc R
H26C H 0.1407 0.3320 0.1918 0.068 Uiso 1 1 calc R
C27 C -0.0286(5) 0.2502(2) 0.3989(2) 0.0516(8) Uani 1 1 d .
H27A H -0.1367 0.2167 0.3941 0.062 Uiso 1 1 calc R
H27B H -0.0006 0.2580 0.4531 0.062 Uiso 1 1 calc R
H27C H 0.0672 0.2193 0.3736 0.062 Uiso 1 1 calc R
C28 C -0.2100(4) 0.4139(2) 0.47648(17) 0.0456(7) Uani 1 1 d .
H28A H -0.3322 0.3954 0.4732 0.055 Uiso 1 1 calc R
H28B H -0.2047 0.4728 0.4966 0.055 Uiso 1 1 calc R
H28C H -0.1458 0.3750 0.5106 0.055 Uiso 1 1 calc R
C29 C -0.1960(4) 0.56975(19) 0.35729(18) 0.0422(6) Uani 1 1 d .
H29A H -0.3141 0.5729 0.3357 0.051 Uiso 1 1 calc R
H29B H -0.1206 0.6119 0.3317 0.051 Uiso 1 1 calc R
H29C H -0.2007 0.5825 0.4121 0.051 Uiso 1 1 calc R
F1 F 0.4697(3) 0.71413(12) 0.10252(12) 0.0575(5) Uani 1 1 d .
F2 F 0.3870(5) 0.59522(16) 0.16067(14) 0.1020(11) Uani 1 1 d .
F3 F 0.6247(5) 0.6602(4) 0.1996(3) 0.189(3) Uani 1 1 d .
F4 F 0.3716(7) 0.7169(3) 0.22119(14) 0.1432(18) Uani 1 1 d .
B B 0.4704(5) 0.6708(2) 0.1721(2) 0.0413(7) Uani 1 1 d .

loop_
_atom_site_aniso_label
_atom_site_aniso_U_11
_atom_site_aniso_U_22
_atom_site_aniso_U_33
_atom_site_aniso_U_23
_atom_site_aniso_U_13
_atom_site_aniso_U_12
Co 0.02711(15) 0.02464(14) 0.02654(14) 0.00206(12) -0.00287(13) -0.00159(13)
O 0.0842(19) 0.0454(13) 0.0592(15) -0.0107(11) 0.0211(14) 0.0045(12)
C1 0.0320(12) 0.0371(14) 0.0352(13) -0.0068(10) 0.0023(10) -0.0031(9)
C2 0.0345(12) 0.0327(11) 0.0334(11) -0.0013(12) -0.0022(11) -0.0019(10)
C3 0.0312(13) 0.0332(12) 0.0287(11) -0.0001(9) 0.0079(9) -0.0047(9)
C4 0.0304(11) 0.0328(11) 0.0410(14) -0.0022(10) 0.0021(12) 0.0017(10)
C5 0.0277(12) 0.0345(13) 0.0436(15) 0.0075(11) -0.0067(10) 0.0028(9)
C6 0.0308(12) 0.0423(13) 0.0277(11) 0.0091(11) -0.0046(9) -0.0035(12)
C7 0.0498(16) 0.0509(17) 0.0301(13) -0.0001(12) -0.0016(12) -0.0051(14)
C8 0.0432(15) 0.0377(14) 0.0395(14) -0.0112(12) 0.0067(12) -0.0055(12)
C9 0.0408(15) 0.0391(13) 0.0376(13) -0.0090(11) 0.0020(12) -0.0075(12)
C10 0.0484(17) 0.0409(14) 0.0367(13) -0.0088(11) -0.0048(12) -0.0085(12)
C11 0.0589(19) 0.0496(18) 0.0505(19) 0.0028(14) -0.0011(14) -0.0104(14)
C20 0.0325(12) 0.0398(14) 0.0297(12) 0.0022(10) -0.0095(10) -0.0043(11)
C21 0.0384(13) 0.0374(14) 0.0367(14) -0.0033(11) -0.0113(11) -0.0072(11)
C22 0.0375(12) 0.0307(12) 0.0418(14) 0.0036(12) -0.0086(12) -0.0103(10)
C23 0.0272(11) 0.0411(13) 0.0367(12) 0.0080(10) -0.0076(12) -0.0053(11)
C24 0.0240(10) 0.0402(13) 0.0349(12) 0.0062(10) -0.0056(10) -0.0028(11)
C25 0.0523(18) 0.0538(18) 0.0332(14) 0.0096(13) -0.0063(13) -0.0029(14)
C26 0.071(2) 0.0490(18) 0.0497(18) -0.0175(15) -0.0104(16) 0.0000(16)
C27 0.0523(18) 0.0347(14) 0.068(2) 0.0139(14) -0.0155(16) -0.0134(13)
C28 0.0323(13) 0.064(2) 0.0404(15) 0.0152(13) 0.0046(11) -0.0051(13)
C29 0.0346(12) 0.0436(14) 0.0484(15) 0.0021(15) -0.0014(12) 0.0086(11)
F1 0.0815(14) 0.0436(10) 0.0474(10) 0.0049(8) 0.0048(10) -0.0169(10)
F2 0.180(3) 0.0638(14) 0.0623(13) 0.0159(11) -0.0165(18) -0.0545(19)
F3 0.082(2) 0.296(7) 0.188(4) 0.106(5) -0.077(3) -0.034(4)
F4 0.243(5) 0.150(3) 0.0365(12) -0.0154(16) 0.007(2) 0.097(3)
B 0.0489(19) 0.0364(16) 0.0387(16) -0.0024(13) -0.0101(14) -0.0039(14)

loop_
_atom_type_symbol
_atom_type_description
_atom_type_scat_dispersion_real
_atom_type_scat_dispersion_imag
_atom_type_scat_source
C C 0.0033 0.0016 'International Tables Vol C Tables 4.2.6.8 and 6.1.1.4'
H H 0.0000 0.0000 'International Tables Vol C Tables 4.2.6.8 and 6.1.1.4'
B B 0.0013 0.0007 'International Tables Vol C Tables 4.2.6.8 and 6.1.1.4'
O O 0.0106 0.0060 'International Tables Vol C Tables 4.2.6.8 and 6.1.1.4'
F F 0.0171 0.0103 'International Tables Vol C Tables 4.2.6.8 and 6.1.1.4'
Co Co 0.3494 0.9721 'International Tables Vol C Tables 4.2.6.8 and 6.1.1.4'

loop_
_geom_angle_atom_site_label_1
_geom_angle_atom_site_label_2
_geom_angle_atom_site_label_3
_geom_angle
C3 Co C5 75.51(11)
C3 Co C24 123.96(11)
C5 Co C24 156.32(11)
C3 Co C22 147.53(11)
C5 Co C22 102.80(11)
C24 Co C22 68.57(10)
C3 Co C4 40.52(10)
C5 Co C4 40.70(11)
C24 Co C4 162.63(10)
C22 Co C4 119.84(11)
C3 Co C20 100.95(11)
C5 Co C20 157.85(11)
C24 Co C20 41.10(11)
C22 Co C20 68.21(11)
C4 Co C20 124.89(11)
C3 Co C23 164.12(10)
C5 Co C23 118.80(11)
C24 Co C23 40.44(10)
C22 Co C23 41.13(11)
C4 Co C23 155.36(10)
C20 Co C23 68.52(10)
C3 Co C6 95.05(10)
C5 Co C6 40.06(11)
C24 Co C6 118.68(10)
C22 Co C6 104.07(11)
C4 Co C6 75.56(10)
C20 Co C6 159.52(11)
C23 Co C6 93.01(10)
C3 Co C21 112.20(11)
C5 Co C21 120.19(12)
C24 Co C21 68.08(11)
C22 Co C21 40.03(12)
C4 Co C21 107.71(11)
C20 Co C21 40.24(11)
C23 Co C21 67.99(11)
C6 Co C21 141.61(11)
C3 Co C2 39.79(10)
C5 Co C2 88.12(11)
C24 Co C2 99.51(10)
C22 Co C2 168.08(10)
C4 Co C2 71.66(10)
C20 Co C2 103.19(10)
C23 Co C2 128.89(10)
C6 Co C2 81.14(11)
C21 Co C2 136.93(11)
C2 C1 C8 111.4(2)
C2 C1 C7 109.4(2)
C8 C1 C7 111.6(2)
C3 C2 C1 123.6(2)
C3 C2 Co 66.54(14)
C1 C2 Co 113.07(18)
C2 C3 C4 119.7(2)
C2 C3 Co 73.67(14)
C4 C3 Co 70.92(15)
C3 C4 C5 122.3(2)
C3 C4 Co 68.55(15)
C5 C4 Co 68.74(15)
C6 C5 C4 127.2(2)
C6 C5 Co 71.99(14)
C4 C5 Co 70.56(15)
C5 C6 C7 130.0(3)
C5 C6 Co 67.95(14)
C7 C6 Co 108.42(18)
C6 C7 C1 111.8(2)
C9 C8 C1 112.3(2)
C10 C9 C8 114.9(2)
O C10 C11 122.1(3)
O C10 C9 122.2(3)
C11 C10 C9 115.6(3)
C21 C20 C24 107.7(2)
C21 C20 C25 127.3(3)
C24 C20 C25 124.9(3)
C21 C20 Co 71.11(15)
C24 C20 Co 69.01(14)
C25 C20 Co 128.2(2)
C22 C21 C20 108.2(2)
C22 C21 C26 125.1(3)
C20 C21 C26 126.7(3)
C22 C21 Co 68.65(15)
C20 C21 Co 68.65(15)
C26 C21 Co 129.1(2)
C21 C22 C23 108.2(2)
C21 C22 C27 126.9(3)
C23 C22 C27 124.8(3)
C21 C22 Co 71.32(15)
C23 C22 Co 69.67(14)
C27 C22 Co 125.2(2)
C24 C23 C22 107.4(2)
C24 C23 C28 126.1(3)
C22 C23 C28 126.4(3)
C24 C23 Co 69.19(16)
C22 C23 Co 69.20(15)
C28 C23 Co 129.64(19)
C23 C24 C20 108.3(2)
C23 C24 C29 126.4(3)
C20 C24 C29 125.1(2)
C23 C24 Co 70.37(16)
C20 C24 Co 69.89(15)
C29 C24 Co 128.77(19)
F3 B F4 110.1(4)
F3 B F2 112.2(4)
F4 B F2 106.8(4)
F3 B F1 113.2(4)
F4 B F1 107.4(3)
F2 B F1 106.7(3)

loop_
_geom_bond_atom_site_label_1
_geom_bond_atom_site_label_2
_geom_bond_distance
Co C3 2.025(2)
Co C5 2.032(2)
Co C24 2.045(3)
Co C22 2.054(2)
Co C4 2.056(3)
Co C20 2.056(2)
Co C23 2.060(3)
Co C6 2.085(2)
Co C21 2.089(3)
Co C2 2.118(3)
O C10 1.211(4)
C1 C2 1.504(4)
C1 C8 1.530(4)
C1 C7 1.537(4)
C2 C3 1.413(4)
C3 C4 1.414(4)
C4 C5 1.422(4)
C5 C6 1.411(4)
C6 C7 1.475(4)
C8 C9 1.519(4)
C9 C10 1.509(4)
C10 C11 1.503(4)
C20 C21 1.426(4)
C20 C24 1.440(4)
C20 C25 1.496(4)
C21 C22 1.418(4)
C21 C26 1.499(4)
C22 C23 1.445(4)
C22 C27 1.505(4)
C23 C24 1.419(4)
C23 C28 1.498(4)
C24 C29 1.505(4)
F1 B 1.390(4)
F2 B 1.349(4)
F3 B 1.285(5)
F4 B 1.349(5)

loop_
_geom_torsion_atom_site_label_1
_geom_torsion_atom_site_label_2
_geom_torsion_atom_site_label_3
_geom_torsion_atom_site_label_4
_geom_torsion
C8 C1 C2 C3 147.8(3)
C7 C1 C2 C3 -88.3(3)
C8 C1 C2 Co -135.87(19)
C7 C1 C2 Co -12.0(3)
C5 Co C2 C3 69.40(17)
C24 Co C2 C3 -133.15(16)
C22 Co C2 C3 -134.0(5)
C4 Co C2 C3 31.42(16)
C20 Co C2 C3 -91.35(17)
C23 Co C2 C3 -164.24(15)
C6 Co C2 C3 109.06(17)
C21 Co C2 C3 -65.2(2)
C3 Co C2 C1 -118.1(2)
C5 Co C2 C1 -48.71(19)
C24 Co C2 C1 108.74(18)
C22 Co C2 C1 107.9(6)
C4 Co C2 C1 -86.69(19)
C20 Co C2 C1 150.54(18)
C23 Co C2 C1 77.6(2)
C6 Co C2 C1 -9.05(18)
C21 Co C2 C1 176.72(18)
C1 C2 C3 C4 47.0(4)
Co C2 C3 C4 -56.0(2)
C1 C2 C3 Co 103.0(2)
C5 Co C3 C2 -104.91(17)
C24 Co C3 C2 60.18(19)
C22 Co C3 C2 163.93(19)
C4 Co C3 C2 -130.4(2)
C20 Co C3 C2 97.52(17)
C23 Co C3 C2 50.6(5)
C6 Co C3 C2 -69.65(17)
C21 Co C3 C2 137.99(16)
C5 Co C3 C4 25.48(16)
C24 Co C3 C4 -169.43(15)
C22 Co C3 C4 -65.7(3)
C20 Co C3 C4 -132.09(16)
C23 Co C3 C4 -179.0(4)
C6 Co C3 C4 60.75(17)
C21 Co C3 C4 -91.62(17)
C2 Co C3 C4 130.4(2)
C2 C3 C4 C5 12.5(4)
Co C3 C4 C5 -44.8(2)
C2 C3 C4 Co 57.3(2)
C5 Co C4 C3 -140.3(2)
C24 Co C4 C3 30.6(4)
C22 Co C4 C3 145.67(16)
C20 Co C4 C3 62.66(18)
C23 Co C4 C3 179.4(2)
C6 Co C4 C3 -116.18(17)
C21 Co C4 C3 103.70(16)
C2 Co C4 C3 -30.90(15)
C3 Co C4 C5 140.3(2)
C24 Co C4 C5 170.9(3)
C22 Co C4 C5 -74.02(19)
C20 Co C4 C5 -157.04(16)
C23 Co C4 C5 -40.3(3)
C6 Co C4 C5 24.13(16)
C21 Co C4 C5 -115.99(17)
C2 Co C4 C5 109.41(17)
C3 C4 C5 C6 -2.5(4)
Co C4 C5 C6 -47.2(2)
C3 C4 C5 Co 44.7(2)
C3 Co C5 C6 116.66(18)
C24 Co C5 C6 -31.2(3)
C22 Co C5 C6 -96.73(18)
C4 Co C5 C6 142.0(2)
C20 Co C5 C6 -159.9(3)
C23 Co C5 C6 -55.89(19)
C21 Co C5 C6 -135.81(17)
C2 Co C5 C6 78.44(17)
C3 Co C5 C4 -25.38(15)
C24 Co C5 C4 -173.3(2)
C22 Co C5 C4 121.22(16)
C20 Co C5 C4 58.1(3)
C23 Co C5 C4 162.07(15)
C6 Co C5 C4 -142.0(2)
C21 Co C5 C4 82.15(18)
C2 Co C5 C4 -63.60(16)
C4 C5 C6 C7 -49.3(4)
Co C5 C6 C7 -96.0(3)
C4 C5 C6 Co 46.7(3)
C3 Co C6 C5 -60.30(18)
C24 Co C6 C5 166.27(15)
C22 Co C6 C5 93.26(17)
C4 Co C6 C5 -24.47(16)
C20 Co C6 C5 158.3(3)
C23 Co C6 C5 133.41(17)
C21 Co C6 C5 76.0(2)
C2 Co C6 C5 -97.69(17)
C3 Co C6 C7 66.3(2)
C5 Co C6 C7 126.6(3)
C24 Co C6 C7 -67.1(2)
C22 Co C6 C7 -140.1(2)
C4 Co C6 C7 102.1(2)
C20 Co C6 C7 -75.1(4)
C23 Co C6 C7 -100.0(2)
C21 Co C6 C7 -157.4(2)
C2 Co C6 C7 28.92(19)
C5 C6 C7 C1 31.7(4)
Co C6 C7 C1 -44.6(3)
C2 C1 C7 C6 37.1(3)
C8 C1 C7 C6 160.9(2)
C2 C1 C8 C9 -67.6(3)
C7 C1 C8 C9 169.8(2)
C1 C8 C9 C10 168.5(2)
C8 C9 C10 O 8.4(4)
C8 C9 C10 C11 -169.9(3)
C3 Co C20 C21 111.54(17)
C5 Co C20 C21 33.1(4)
C24 Co C20 C21 -118.4(2)
C22 Co C20 C21 -36.47(17)
C4 Co C20 C21 75.53(19)
C23 Co C20 C21 -80.88(18)
C6 Co C20 C21 -107.7(3)
C2 Co C20 C21 152.20(17)
C3 Co C20 C24 -130.06(15)
C5 Co C20 C24 151.5(3)
C22 Co C20 C24 81.93(17)
C4 Co C20 C24 -166.07(14)
C23 Co C20 C24 37.52(15)
C6 Co C20 C24 10.7(4)
C21 Co C20 C24 118.4(2)
C2 Co C20 C24 -89.40(16)
C3 Co C20 C25 -11.5(3)
C5 Co C20 C25 -89.9(4)
C24 Co C20 C25 118.6(3)
C22 Co C20 C25 -159.5(3)
C4 Co C20 C25 -47.5(3)
C23 Co C20 C25 156.1(3)
C6 Co C20 C25 129.3(3)
C21 Co C20 C25 -123.0(3)
C2 Co C20 C25 29.2(3)
C24 C20 C21 C22 -2.3(3)
C25 C20 C21 C22 -178.6(3)
Co C20 C21 C22 57.30(18)
C24 C20 C21 C26 176.9(3)
C25 C20 C21 C26 0.6(5)
Co C20 C21 C26 -123.5(3)
C24 C20 C21 Co -59.56(18)
C25 C20 C21 Co 124.1(3)
C3 Co C21 C22 158.58(16)
C5 Co C21 C22 72.9(2)
C24 Co C21 C22 -82.34(17)
C4 Co C21 C22 115.59(17)
C20 Co C21 C22 -120.9(2)
C23 Co C21 C22 -38.58(16)
C6 Co C21 C22 26.6(3)
C2 Co C21 C22 -162.57(16)
C3 Co C21 C20 -80.53(18)
C5 Co C21 C20 -166.22(16)
C24 Co C21 C20 38.56(16)
C22 Co C21 C20 120.9(2)
C4 Co C21 C20 -123.51(17)
C23 Co C21 C20 82.32(18)
C6 Co C21 C20 147.53(18)
C2 Co C21 C20 -41.7(2)
C3 Co C21 C26 40.1(3)
C5 Co C21 C26 -45.6(3)
C24 Co C21 C26 159.2(3)
C22 Co C21 C26 -118.5(4)
C4 Co C21 C26 -2.9(3)
C20 Co C21 C26 120.6(4)
C23 Co C21 C26 -157.1(3)
C6 Co C21 C26 -91.9(3)
C2 Co C21 C26 78.9(3)
C20 C21 C22 C23 2.9(3)
C26 C21 C22 C23 -176.3(3)
Co C21 C22 C23 60.17(18)
C20 C21 C22 C27 -177.7(3)
C26 C21 C22 C27 3.1(5)
Co C21 C22 C27 -120.4(3)
C20 C21 C22 Co -57.30(18)
C26 C21 C22 Co 123.5(3)
C3 Co C22 C21 -39.0(3)
C5 Co C22 C21 -122.10(18)
C24 Co C22 C21 81.02(18)
C4 Co C22 C21 -82.09(19)
C20 Co C22 C21 36.65(17)
C23 Co C22 C21 118.5(2)
C6 Co C22 C21 -163.32(17)
C2 Co C22 C21 81.9(6)
C3 Co C22 C23 -157.55(18)
C5 Co C22 C23 119.40(17)
C24 Co C22 C23 -37.49(15)
C4 Co C22 C23 159.41(16)
C20 Co C22 C23 -81.85(17)
C6 Co C22 C23 78.18(17)
C21 Co C22 C23 -118.5(2)
C2 Co C22 C23 -36.6(6)
C3 Co C22 C27 83.5(4)
C5 Co C22 C27 0.4(3)
C24 Co C22 C27 -156.4(3)
C4 Co C22 C27 40.4(3)
C20 Co C22 C27 159.2(3)
C23 Co C22 C27 -119.0(4)
C6 Co C22 C27 -40.8(3)
C21 Co C22 C27 122.5(4)
C2 Co C22 C27 -155.5(5)
C21 C22 C23 C24 -2.4(3)
C27 C22 C23 C24 178.2(2)
Co C22 C23 C24 58.83(19)
C21 C22 C23 C28 174.2(3)
C27 C22 C23 C28 -5.2(4)
Co C22 C23 C28 -124.6(3)
C21 C22 C23 Co -61.21(18)
C27 C22 C23 Co 119.4(3)
C3 Co C23 C24 12.3(5)
C5 Co C23 C24 165.03(16)
C22 Co C23 C24 -119.2(2)
C4 Co C23 C24 -166.2(2)
C20 Co C23 C24 -38.12(15)
C6 Co C23 C24 132.79(16)
C21 Co C23 C24 -81.59(16)
C2 Co C23 C24 51.8(2)
C3 Co C23 C22 131.5(4)
C5 Co C23 C22 -75.81(19)
C24 Co C23 C22 119.2(2)
C4 Co C23 C22 -47.0(3)
C20 Co C23 C22 81.03(17)
C6 Co C23 C22 -108.06(17)
C21 Co C23 C22 37.56(17)
C2 Co C23 C22 170.90(16)
C3 Co C23 C28 -107.9(4)
C5 Co C23 C28 44.8(3)
C24 Co C23 C28 -120.2(3)
C22 Co C23 C28 120.6(3)
C4 Co C23 C28 73.6(4)
C20 Co C23 C28 -158.4(3)
C6 Co C23 C28 12.5(3)
C21 Co C23 C28 158.2(3)
C2 Co C23 C28 -68.5(3)
C22 C23 C24 C20 1.0(3)
C28 C23 C24 C20 -175.6(3)
Co C23 C24 C20 59.82(18)
C22 C23 C24 C29 176.9(2)
C28 C23 C24 C29 0.3(4)
Co C23 C24 C29 -124.3(3)
C22 C23 C24 Co -58.83(18)
C28 C23 C24 Co 124.6(3)
C21 C20 C24 C23 0.8(3)
C25 C20 C24 C23 177.2(3)
Co C20 C24 C23 -60.12(19)
C21 C20 C24 C29 -175.2(3)
C25 C20 C24 C29 1.2(4)
Co C20 C24 C29 123.9(3)
C21 C20 C24 Co 60.89(18)
C25 C20 C24 Co -122.7(3)
C3 Co C24 C23 -175.96(16)
C5 Co C24 C23 -34.3(3)
C22 Co C24 C23 38.11(16)
C4 Co C24 C23 160.5(3)
C20 Co C24 C23 119.1(2)
C6 Co C24 C23 -56.65(19)
C21 Co C24 C23 81.33(17)
C2 Co C24 C23 -141.70(16)
C3 Co C24 C20 64.94(18)
C5 Co C24 C20 -153.4(2)
C22 Co C24 C20 -80.99(17)
C4 Co C24 C20 41.4(4)
C23 Co C24 C20 -119.1(2)
C6 Co C24 C20 -175.75(16)
C21 Co C24 C20 -37.77(16)
C2 Co C24 C20 99.20(16)
C3 Co C24 C29 -54.5(3)
C5 Co C24 C29 87.2(4)
C22 Co C24 C29 159.6(3)
C4 Co C24 C29 -78.0(4)
C20 Co C24 C29 -119.4(3)
C23 Co C24 C29 121.5(3)
C6 Co C24 C29 64.8(3)
C21 Co C24 C29 -157.2(3)
C2 Co C24 C29 -20.2(3)
